data_4084941
loop_
_publ_author_name
'Contrella, Nathan D.'
'Jordan, Richard F.'

_publ_section_title
;
 Lewis Acid Modification and Ethylene Oligomerization Behavior of
 Palladium Catalysts That Contain a Phosphine-Sulfonate-Diethyl
 Phosphonate Ancillary Ligand
;
_journal_issue 24
_journal_name_full Organometallics
_journal_page_first 7199
_journal_paper_doi 10.1021/om5009988
_journal_volume 33
_journal_year 2014
_chemical_formula_sum 'C37 H47 Cl6 N O6 P2 Pd S'
_chemical_formula_weight 1014.86
_chemical_name_systematic
; 
 ? 
;
_space_group_crystal_system triclinic
_space_group_IT_number 2
_symmetry_space_group_name_Hall '-P 1'
_symmetry_space_group_name_H-M 'P -1'
_atom_sites_solution_hydrogens geom
_atom_sites_solution_primary direct
_atom_sites_solution_secondary difmap
_audit_creation_method SHELXL-97
_cell_angle_alpha 76.281(7)
_cell_angle_beta 83.507(7)
_cell_angle_gamma 84.045(8)
_cell_formula_units_Z 2
_cell_length_a 9.123(4)
_cell_length_b 12.185(6)
_cell_length_c 20.514(10)
_cell_measurement_reflns_used 1024
_cell_measurement_temperature 100(2)
_cell_measurement_theta_max 23.61
_cell_measurement_theta_min 1.73
_cell_volume 2194.1(18)
_computing_structure_refinement 'SHELXL-97 (Sheldrick, 1997)'
_computing_structure_solution 'SHELXS-97 (Sheldrick, 1990)'
_diffrn_ambient_temperature 100(2)
_diffrn_measured_fraction_theta_full 0.986
_diffrn_measured_fraction_theta_max 0.986
_diffrn_radiation_monochromator graphite
_diffrn_radiation_source 'fine-focus sealed tube'
_diffrn_radiation_type MoK\a
_diffrn_radiation_wavelength 0.71073
_diffrn_reflns_av_R_equivalents 0.1235
_diffrn_reflns_av_sigmaI/netI 0.2418
_diffrn_reflns_limit_h_max 10
_diffrn_reflns_limit_h_min -10
_diffrn_reflns_limit_k_max 13
_diffrn_reflns_limit_k_min -13
_diffrn_reflns_limit_l_max 22
_diffrn_reflns_limit_l_min -23
_diffrn_reflns_number 18361
_diffrn_reflns_theta_full 23.61
_diffrn_reflns_theta_max 23.61
_diffrn_reflns_theta_min 1.73
_exptl_absorpt_coefficient_mu 0.952
_exptl_absorpt_correction_T_max 1.00
_exptl_absorpt_correction_T_min 0.778
_exptl_absorpt_correction_type multi-scan
_exptl_absorpt_process_details
;
absorption corrections were made based on correspondance of
equivalent intensities usingprogram SADABS (G. Sheldrick, Bruker 
Analytical X-ray Systems, Madison, WI)
;
_exptl_crystal_density_diffrn 1.536
_exptl_crystal_density_method 'not measured'
_exptl_crystal_F_000 1036
_exptl_crystal_size_max 0.28
_exptl_crystal_size_mid 0.24
_exptl_crystal_size_min 0.10
_refine_diff_density_max 0.702
_refine_diff_density_min -0.617
_refine_diff_density_rms 0.090
_refine_ls_extinction_method none
_refine_ls_goodness_of_fit_ref 0.759
_refine_ls_hydrogen_treatment constr
_refine_ls_matrix_type full
_refine_ls_number_parameters 494
_refine_ls_number_reflns 6491
_refine_ls_number_restraints 0
_refine_ls_restrained_S_all 0.759
_refine_ls_R_factor_all 0.1452
_refine_ls_R_factor_gt 0.0633
_refine_ls_shift/su_max 0.000
_refine_ls_shift/su_mean 0.000
_refine_ls_structure_factor_coef Fsqd
_refine_ls_weighting_details 'calc w=1/[\s^2^(Fo^2^)+(0.0291P)^2^+0.0000P] where P=(Fo^2^+2Fc^2^)/3'
_refine_ls_weighting_scheme calc
_refine_ls_wR_factor_gt 0.1008
_refine_ls_wR_factor_ref 0.1169
_reflns_number_gt 2785
_reflns_number_total 6491
_reflns_threshold_expression >2sigma(I)
_cod_data_source_file om5009988_si_002.cif
_cod_data_source_block Compound_2c
_cod_depositor_comments 'Adding full bibliography for 4084939--4084944.cif.'
_cod_original_cell_volume 2194.1(17)
_cod_original_sg_symbol_H-M P-1
_cod_database_code 4084941

loop_
_symmetry_equiv_pos_as_xyz
'x, y, z'
'-x, -y, -z'

loop_
_atom_site_label
_atom_site_type_symbol
_atom_site_fract_x
_atom_site_fract_y
_atom_site_fract_z
_atom_site_U_iso_or_equiv
_atom_site_adp_type
_atom_site_occupancy
_atom_site_symmetry_multiplicity
_atom_site_calc_flag
_atom_site_refinement_flags
C1 C 0.4752(9) 0.9079(6) 0.6166(4) 0.041(3) Uani 1 1 d .
H1A H 0.5239 0.9394 0.5720 0.062 Uiso 1 1 calc R
H1B H 0.5183 0.9358 0.6507 0.062 Uiso 1 1 calc R
H1C H 0.3691 0.9314 0.6175 0.062 Uiso 1 1 calc R
C2 C 0.3623(11) 0.8187(8) 0.5025(5) 0.044(3) Uani 1 1 d .
H2 H 0.3045 0.8710 0.5246 0.052 Uiso 1 1 calc R
C3 C 0.3442(12) 0.8292(8) 0.4361(5) 0.052(3) Uani 1 1 d .
H3 H 0.2756 0.8848 0.4130 0.062 Uiso 1 1 calc R
C4 C 0.4308(12) 0.7547(9) 0.4050(6) 0.058(3) Uani 1 1 d .
H4 H 0.4256 0.7603 0.3583 0.069 Uiso 1 1 calc R
C5 C 0.5221(12) 0.6749(9) 0.4386(5) 0.059(3) Uani 1 1 d .
H5 H 0.5799 0.6219 0.4170 0.071 Uiso 1 1 calc R
C6 C 0.5308(11) 0.6707(8) 0.5063(5) 0.045(3) Uani 1 1 d .
H6 H 0.5960 0.6136 0.5306 0.054 Uiso 1 1 calc R
C7 C 0.6602(10) 0.5065(8) 0.7644(4) 0.042(3) Uani 1 1 d .
C8 C 0.7475(11) 0.4140(8) 0.7901(4) 0.043(3) Uani 1 1 d .
H8 H 0.7245 0.3418 0.7860 0.052 Uiso 1 1 calc R
C9 C 0.8665(10) 0.4214(8) 0.8213(4) 0.042(3) Uani 1 1 d .
H9 H 0.9255 0.3541 0.8387 0.051 Uiso 1 1 calc R
C10 C 0.9061(10) 0.5241(8) 0.8290(4) 0.034(2) Uani 1 1 d .
C11 C 1.0387(9) 0.5339(7) 0.8619(4) 0.048(3) Uani 1 1 d .
H11A H 1.0470 0.6136 0.8614 0.071 Uiso 1 1 calc R
H11B H 1.1271 0.5048 0.8375 0.071 Uiso 1 1 calc R
H11C H 1.0300 0.4897 0.9086 0.071 Uiso 1 1 calc R
C12 C 0.8128(10) 0.6148(8) 0.8055(4) 0.039(3) Uani 1 1 d .
H12 H 0.8321 0.6858 0.8129 0.047 Uiso 1 1 calc R
C13 C 0.6910(10) 0.6121(7) 0.7714(4) 0.036(3) Uani 1 1 d .
C14 C 1.1318(12) 0.6641(9) 0.6738(5) 0.067(3) Uani 1 1 d .
H14A H 1.0634 0.6439 0.7150 0.081 Uiso 1 1 calc R
H14B H 1.2265 0.6809 0.6872 0.081 Uiso 1 1 calc R
C15 C 1.1581(11) 0.5681(9) 0.6411(6) 0.103(5) Uani 1 1 d .
H15A H 1.0676 0.5582 0.6223 0.154 Uiso 1 1 calc R
H15B H 1.1860 0.4991 0.6743 0.154 Uiso 1 1 calc R
H15C H 1.2382 0.5830 0.6048 0.154 Uiso 1 1 calc R
C16 C 0.9193(15) 0.8417(12) 0.4954(6) 0.129(7) Uani 1 1 d .
H16 H 1.0077 0.7988 0.4845 0.155 Uiso 1 1 calc R
C17 C 0.8189(12) 0.8762(11) 0.4548(5) 0.100(5) Uani 1 1 d .
H17A H 0.7321 0.9190 0.4679 0.120 Uiso 1 1 calc R
H17B H 0.8310 0.8591 0.4116 0.120 Uiso 1 1 calc R
C18 C 0.8379(10) 0.8644(8) 0.6894(4) 0.041(3) Uani 1 1 d .
C19 C 0.9233(12) 0.9501(9) 0.6917(6) 0.069(4) Uani 1 1 d .
H19 H 1.0130 0.9602 0.6633 0.082 Uiso 1 1 calc R
C20 C 0.8793(14) 1.0225(9) 0.7355(6) 0.068(4) Uani 1 1 d .
H20 H 0.9421 1.0787 0.7379 0.082 Uiso 1 1 calc R
C21 C 0.7488(14) 1.0137(9) 0.7746(6) 0.059(3) Uani 1 1 d .
C22 C 0.6941(12) 1.0947(7) 0.8190(5) 0.076(4) Uani 1 1 d .
H22A H 0.7787 1.1193 0.8357 0.114 Uiso 1 1 calc R
H22B H 0.6292 1.0565 0.8572 0.114 Uiso 1 1 calc R
H22C H 0.6389 1.1607 0.7929 0.114 Uiso 1 1 calc R
C23 C 0.6630(11) 0.9285(8) 0.7720(5) 0.047(3) Uani 1 1 d .
H23 H 0.5711 0.9216 0.7988 0.057 Uiso 1 1 calc R
C24 C 0.7071(11) 0.8520(7) 0.7311(4) 0.040(3) Uani 1 1 d .
C25 C 0.4383(10) 0.7601(7) 0.8000(4) 0.035(2) Uani 1 1 d .
C26 C 0.3037(10) 0.8127(7) 0.7828(5) 0.038(3) Uani 1 1 d .
H26 H 0.2864 0.8378 0.7366 0.046 Uiso 1 1 calc R
C27 C 0.1923(10) 0.8299(7) 0.8321(5) 0.043(3) Uani 1 1 d .
H27 H 0.1007 0.8685 0.8190 0.052 Uiso 1 1 calc R
C28 C 0.2116(11) 0.7923(8) 0.8991(5) 0.041(3) Uani 1 1 d .
C29 C 0.3475(11) 0.7403(7) 0.9146(5) 0.043(3) Uani 1 1 d .
H29 H 0.3657 0.7151 0.9606 0.051 Uiso 1 1 calc R
C30 C 0.4571(10) 0.7231(7) 0.8669(5) 0.039(3) Uani 1 1 d .
H30 H 0.5487 0.6847 0.8803 0.046 Uiso 1 1 calc R
C31 C 0.0939(11) 0.8125(8) 0.9533(5) 0.045(3) Uani 1 1 d .
C32 C 0.1554(10) 0.8867(7) 0.9938(4) 0.056(3) Uani 1 1 d .
H32A H 0.2444 0.8472 1.0138 0.084 Uiso 1 1 calc R
H32B H 0.0805 0.9011 1.0296 0.084 Uiso 1 1 calc R
H32C H 0.1804 0.9589 0.9636 0.084 Uiso 1 1 calc R
C33 C -0.0499(10) 0.8671(8) 0.9272(4) 0.056(3) Uani 1 1 d .
H33A H -0.0339 0.9420 0.8980 0.084 Uiso 1 1 calc R
H33B H -0.1223 0.8754 0.9652 0.084 Uiso 1 1 calc R
H33C H -0.0874 0.8196 0.9014 0.084 Uiso 1 1 calc R
C34 C 0.0626(11) 0.6984(8) 1.0025(5) 0.069(3) Uani 1 1 d .
H34A H 0.0253 0.6484 0.9781 0.104 Uiso 1 1 calc R
H34B H -0.0116 0.7116 1.0388 0.104 Uiso 1 1 calc R
H34C H 0.1542 0.6626 1.0216 0.104 Uiso 1 1 calc R
C35 C 0.4293(11) 0.4207(8) 0.9221(5) 0.066(3) Uani 1 1 d .
H35A H 0.3843 0.4666 0.8816 0.079 Uiso 1 1 calc R
H35B H 0.5264 0.4494 0.9234 0.079 Uiso 1 1 calc R
C36 C 0.7617(11) 0.7754(8) 0.2263(5) 0.069(3) Uani 1 1 d .
H36A H 0.8279 0.7131 0.2504 0.082 Uiso 1 1 calc R
H36B H 0.6747 0.7419 0.2165 0.082 Uiso 1 1 calc R
C37 C 0.1728(12) 0.5794(9) 0.3813(6) 0.087(4) Uani 1 1 d .
H37A H 0.2728 0.5995 0.3608 0.105 Uiso 1 1 calc R
H37B H 0.1517 0.5095 0.3686 0.105 Uiso 1 1 calc R
Cl1 Cl 0.3143(3) 0.4362(2) 0.99445(14) 0.0754(9) Uani 1 1 d .
Cl2 Cl 0.4555(4) 0.2801(3) 0.91662(16) 0.0991(12) Uani 1 1 d .
Cl3 Cl 0.7029(3) 0.8696(2) 0.27807(14) 0.0801(10) Uani 1 1 d .
Cl4 Cl 0.8527(3) 0.8403(2) 0.15255(14) 0.0762(10) Uani 1 1 d .
Cl5 Cl 0.0442(4) 0.6873(3) 0.35229(18) 0.0995(12) Uani 1 1 d .
Cl6 Cl 0.1658(3) 0.5557(3) 0.4717(2) 0.1074(13) Uani 1 1 d .
N1 N 0.4521(8) 0.7431(7) 0.5390(4) 0.041(2) Uani 1 1 d .
O1 O 0.3761(7) 0.5225(5) 0.7635(3) 0.0452(17) Uani 1 1 d .
O2 O 0.5160(6) 0.3668(5) 0.7237(3) 0.0478(18) Uani 1 1 d .
O3 O 0.5205(6) 0.5578(4) 0.6559(3) 0.0369(16) Uani 1 1 d .
O4 O 0.8236(6) 0.6814(5) 0.6343(3) 0.0520(19) Uani 1 1 d .
O5 O 1.0698(7) 0.7623(5) 0.6295(3) 0.0508(18) Uani 1 1 d .
O6 O 0.8854(7) 0.8748(6) 0.5613(3) 0.064(2) Uani 1 1 d .
P1 P 0.5817(3) 0.7412(2) 0.73361(12) 0.0360(7) Uani 1 1 d .
P2 P 0.9002(3) 0.7829(3) 0.62774(14) 0.0506(8) Uani 1 1 d .
Pd1 Pd 0.50465(8) 0.73862(6) 0.63657(4) 0.0354(2) Uani 1 1 d .
S1 S 0.5053(3) 0.4857(2) 0.72476(14) 0.0429(7) Uani 1 1 d .

loop_
_atom_site_aniso_label
_atom_site_aniso_U_11
_atom_site_aniso_U_22
_atom_site_aniso_U_33
_atom_site_aniso_U_23
_atom_site_aniso_U_13
_atom_site_aniso_U_12
C1 0.056(7) 0.028(6) 0.037(6) -0.005(5) 0.001(5) -0.006(5)
C2 0.048(7) 0.031(7) 0.052(8) -0.011(6) 0.001(6) -0.011(6)
C3 0.073(9) 0.046(8) 0.037(7) 0.000(6) -0.017(6) -0.019(6)
C4 0.082(10) 0.038(8) 0.052(8) -0.002(7) 0.000(7) -0.024(7)
C5 0.097(10) 0.041(8) 0.047(8) -0.020(6) 0.003(7) -0.025(7)
C6 0.062(8) 0.034(7) 0.032(7) 0.000(5) 0.015(6) -0.015(6)
C7 0.047(7) 0.033(7) 0.040(7) -0.002(5) -0.006(5) 0.015(6)
C8 0.053(7) 0.037(7) 0.042(7) -0.011(5) -0.008(6) -0.009(6)
C9 0.046(7) 0.035(7) 0.043(7) -0.009(5) 0.002(6) 0.001(5)
C10 0.033(6) 0.038(7) 0.026(6) 0.002(5) 0.006(5) -0.002(5)
C11 0.047(7) 0.047(7) 0.049(7) -0.008(6) -0.005(6) -0.010(5)
C12 0.050(7) 0.042(7) 0.028(6) -0.008(5) -0.005(5) -0.015(6)
C13 0.036(7) 0.035(7) 0.033(6) -0.010(5) 0.023(5) -0.014(5)
C14 0.080(9) 0.077(9) 0.046(8) -0.012(7) -0.011(7) -0.014(7)
C15 0.058(9) 0.071(9) 0.186(15) -0.011(10) -0.077(9) -0.008(7)
C16 0.114(13) 0.203(16) 0.035(8) -0.015(10) 0.012(8) 0.102(11)
C17 0.057(9) 0.205(15) 0.058(9) -0.076(10) -0.028(7) 0.033(9)
C18 0.033(6) 0.062(8) 0.029(6) -0.006(6) -0.001(5) -0.015(6)
C19 0.062(9) 0.064(9) 0.073(9) 0.010(7) -0.012(7) -0.026(7)
C20 0.085(11) 0.039(8) 0.086(10) 0.001(7) -0.040(9) -0.022(7)
C21 0.074(9) 0.034(7) 0.072(9) -0.005(7) -0.030(8) -0.003(7)
C22 0.124(11) 0.034(7) 0.084(9) -0.036(7) -0.027(8) 0.001(7)
C23 0.058(8) 0.038(7) 0.049(7) -0.014(6) -0.001(6) -0.015(6)
C24 0.054(7) 0.037(6) 0.033(6) -0.009(5) -0.012(6) -0.014(5)
C25 0.049(7) 0.029(6) 0.026(6) -0.005(5) -0.003(5) -0.003(5)
C26 0.048(7) 0.029(6) 0.042(7) -0.008(5) -0.020(6) -0.007(5)
C27 0.041(7) 0.041(7) 0.046(7) -0.013(6) 0.007(6) 0.003(5)
C28 0.053(8) 0.027(6) 0.041(7) -0.006(5) 0.006(6) -0.003(5)
C29 0.054(8) 0.034(6) 0.034(7) -0.002(5) 0.007(6) 0.000(6)
C30 0.046(7) 0.026(6) 0.043(7) -0.006(5) -0.003(6) -0.001(5)
C31 0.053(7) 0.047(7) 0.037(6) -0.017(6) 0.010(6) -0.004(6)
C32 0.061(8) 0.052(7) 0.051(7) -0.011(6) 0.003(6) 0.000(6)
C33 0.064(8) 0.058(8) 0.046(7) -0.019(6) 0.008(6) -0.006(6)
C34 0.085(9) 0.063(8) 0.054(8) -0.018(7) 0.021(7) 0.000(7)
C35 0.088(9) 0.059(8) 0.056(8) -0.020(6) -0.015(7) -0.002(6)
C36 0.079(9) 0.063(8) 0.066(8) -0.020(7) 0.004(7) -0.016(6)
C37 0.079(10) 0.068(9) 0.130(12) -0.041(9) -0.030(9) -0.005(7)
Cl1 0.083(2) 0.077(2) 0.069(2) -0.0213(18) -0.0112(19) -0.0011(18)
Cl2 0.140(3) 0.074(2) 0.091(3) -0.033(2) -0.014(2) -0.007(2)
Cl3 0.094(3) 0.078(2) 0.075(2) -0.0341(19) 0.0142(19) -0.0244(18)
Cl4 0.099(3) 0.059(2) 0.061(2) -0.0048(17) 0.0174(18) -0.0114(18)
Cl5 0.104(3) 0.069(2) 0.131(3) -0.042(2) -0.013(2) 0.015(2)
Cl6 0.073(3) 0.071(2) 0.161(4) 0.000(2) 0.008(2) -0.0085(18)
N1 0.039(6) 0.046(6) 0.038(6) -0.011(5) 0.004(5) -0.007(4)
O1 0.049(5) 0.035(4) 0.050(4) -0.003(3) -0.007(4) -0.008(3)
O2 0.056(5) 0.028(4) 0.062(5) -0.012(4) -0.008(4) -0.007(3)
O3 0.044(4) 0.031(4) 0.036(4) -0.008(3) -0.002(3) -0.005(3)
O4 0.056(5) 0.074(5) 0.037(4) -0.033(4) 0.006(4) -0.021(4)
O5 0.052(5) 0.056(5) 0.038(4) 0.001(4) -0.003(4) -0.001(4)
O6 0.059(5) 0.080(6) 0.040(5) 0.001(4) 0.004(4) 0.012(4)
P1 0.0420(17) 0.0310(17) 0.0372(17) -0.0117(14) -0.0003(14) -0.0064(13)
P2 0.044(2) 0.069(2) 0.0376(19) -0.0083(17) -0.0028(15) -0.0090(17)
Pd1 0.0434(5) 0.0303(5) 0.0353(5) -0.0118(4) -0.0022(4) -0.0072(4)
S1 0.0457(19) 0.0331(17) 0.0529(19) -0.0098(15) -0.0117(15) -0.0083(14)

loop_
_atom_type_symbol
_atom_type_description
_atom_type_scat_dispersion_real
_atom_type_scat_dispersion_imag
_atom_type_scat_source
C C 0.0033 0.0016 'International Tables Vol C Tables 4.2.6.8 and 6.1.1.4'
N N 0.0061 0.0033 'International Tables Vol C Tables 4.2.6.8 and 6.1.1.4'
O O 0.0106 0.0060 'International Tables Vol C Tables 4.2.6.8 and 6.1.1.4'
P P 0.1023 0.0942 'International Tables Vol C Tables 4.2.6.8 and 6.1.1.4'
S S 0.1246 0.1234 'International Tables Vol C Tables 4.2.6.8 and 6.1.1.4'
Pd Pd -0.9988 1.0072 'International Tables Vol C Tables 4.2.6.8 and 6.1.1.4'
Cl Cl 0.1484 0.1585 'International Tables Vol C Tables 4.2.6.8 and 6.1.1.4'
H H 0.0000 0.0000 'International Tables Vol C Tables 4.2.6.8 and 6.1.1.4'

loop_
_geom_angle_atom_site_label_1
_geom_angle_atom_site_label_2
_geom_angle_atom_site_label_3
_geom_angle
N1 C2 C3 126.4(10)
C2 C3 C4 115.9(10)
C5 C4 C3 121.3(11)
C4 C5 C6 118.2(11)
N1 C6 C5 123.2(10)
C8 C7 C13 119.7(9)
C8 C7 S1 117.3(8)
C13 C7 S1 123.0(7)
C9 C8 C7 121.5(9)
C8 C9 C10 122.1(9)
C12 C10 C9 115.1(9)
C12 C10 C11 122.2(9)
C9 C10 C11 122.7(9)
C10 C12 C13 124.9(9)
C12 C13 C7 116.6(9)
C12 C13 P1 122.0(7)
C7 C13 P1 121.4(8)
O5 C14 C15 110.9(9)
C17 C16 O6 114.2(10)
C19 C18 C24 118.4(10)
C19 C18 P2 116.5(9)
C24 C18 P2 124.9(8)
C18 C19 C20 120.7(11)
C21 C20 C19 121.2(11)
C20 C21 C23 118.0(11)
C20 C21 C22 122.5(11)
C23 C21 C22 119.5(11)
C21 C23 C24 122.0(10)
C18 C24 C23 119.5(8)
C18 C24 P1 123.3(8)
C23 C24 P1 117.2(8)
C30 C25 C26 117.6(9)
C30 C25 P1 123.2(8)
C26 C25 P1 119.1(7)
C25 C26 C27 120.7(9)
C28 C27 C26 121.4(9)
C27 C28 C29 116.5(9)
C27 C28 C31 122.3(10)
C29 C28 C31 121.2(10)
C30 C29 C28 122.7(9)
C29 C30 C25 121.1(9)
C28 C31 C33 113.9(8)
C28 C31 C34 109.3(8)
C33 C31 C34 108.0(8)
C28 C31 C32 107.9(8)
C33 C31 C32 110.3(8)
C34 C31 C32 107.3(8)
Cl2 C35 Cl1 111.3(5)
Cl4 C36 Cl3 112.0(5)
Cl5 C37 Cl6 109.0(6)
C2 N1 C6 115.0(8)
C2 N1 Pd1 127.2(7)
C6 N1 Pd1 117.2(7)
S1 O3 Pd1 122.4(3)
C14 O5 P2 119.9(6)
C16 O6 P2 119.3(7)
C25 P1 C13 104.0(4)
C25 P1 C24 103.7(4)
C13 P1 C24 102.1(4)
C25 P1 Pd1 115.9(3)
C13 P1 Pd1 114.0(3)
C24 P1 Pd1 115.4(3)
O4 P2 O5 114.8(4)
O4 P2 O6 116.2(4)
O5 P2 O6 102.1(4)
O4 P2 C18 115.1(4)
O5 P2 C18 105.8(4)
O6 P2 C18 101.0(4)
C1 Pd1 N1 89.3(3)
C1 Pd1 O3 175.9(3)
N1 Pd1 O3 88.4(3)
C1 Pd1 P1 88.8(3)
N1 Pd1 P1 174.0(2)
O3 Pd1 P1 93.81(16)
O1 S1 O2 114.5(4)
O1 S1 O3 111.5(4)
O2 S1 O3 111.2(4)
O1 S1 C7 106.3(4)
O2 S1 C7 106.5(4)
O3 S1 C7 106.1(4)

loop_
_geom_bond_atom_site_label_1
_geom_bond_atom_site_label_2
_geom_bond_distance
C1 Pd1 2.001(7)
C2 N1 1.317(10)
C2 C3 1.365(11)
C3 C4 1.367(12)
C4 C5 1.327(12)
C5 C6 1.388(11)
C6 N1 1.336(10)
C7 C8 1.346(11)
C7 C13 1.388(11)
C7 S1 1.776(9)
C8 C9 1.342(11)
C9 C10 1.386(11)
C10 C12 1.350(11)
C10 C11 1.479(11)
C12 C13 1.386(11)
C13 P1 1.828(9)
C14 O5 1.427(10)
C14 C15 1.467(12)
C16 C17 1.279(13)
C16 O6 1.491(12)
C18 C19 1.378(12)
C18 C24 1.387(11)
C18 P2 1.796(10)
C19 C20 1.403(13)
C20 C21 1.357(13)
C21 C23 1.377(12)
C21 C22 1.508(12)
C23 C24 1.397(11)
C24 P1 1.847(9)
C25 C30 1.365(11)
C25 C26 1.367(11)
C25 P1 1.817(9)
C26 C27 1.386(11)
C27 C28 1.367(11)
C28 C29 1.367(11)
C28 C31 1.503(12)
C29 C30 1.353(11)
C31 C33 1.503(11)
C31 C34 1.544(11)
C31 C32 1.546(11)
C35 Cl2 1.734(9)
C35 Cl1 1.754(9)
C36 Cl4 1.699(9)
C36 Cl3 1.748(9)
C37 Cl5 1.710(10)
C37 Cl6 1.804(11)
N1 Pd1 2.097(8)
O1 S1 1.438(6)
O2 S1 1.447(5)
O3 S1 1.476(6)
O3 Pd1 2.137(5)
O4 P2 1.454(6)
O5 P2 1.545(6)
O6 P2 1.554(6)
P1 Pd1 2.193(3)

loop_
_geom_torsion_atom_site_label_1
_geom_torsion_atom_site_label_2
_geom_torsion_atom_site_label_3
_geom_torsion_atom_site_label_4
_geom_torsion
N1 C2 C3 C4 -1.4(15)
C2 C3 C4 C5 2.5(15)
C3 C4 C5 C6 -1.9(16)
C4 C5 C6 N1 -0.1(15)
C13 C7 C8 C9 -1.5(14)
S1 C7 C8 C9 -179.5(7)
C7 C8 C9 C10 0.1(15)
C8 C9 C10 C12 2.8(13)
C8 C9 C10 C11 -178.6(9)
C9 C10 C12 C13 -4.7(13)
C11 C10 C12 C13 176.7(8)
C10 C12 C13 C7 3.4(13)
C10 C12 C13 P1 -173.5(7)
C8 C7 C13 C12 -0.2(13)
S1 C7 C13 C12 177.8(6)
C8 C7 C13 P1 176.8(7)
S1 C7 C13 P1 -5.3(11)
C24 C18 C19 C20 0.4(15)
P2 C18 C19 C20 176.3(8)
C18 C19 C20 C21 -3.0(17)
C19 C20 C21 C23 2.5(16)
C19 C20 C21 C22 -176.2(9)
C20 C21 C23 C24 0.4(15)
C22 C21 C23 C24 179.2(9)
C19 C18 C24 C23 2.4(14)
P2 C18 C24 C23 -173.1(7)
C19 C18 C24 P1 -179.9(7)
P2 C18 C24 P1 4.5(12)
C21 C23 C24 C18 -2.9(14)
C21 C23 C24 P1 179.3(8)
C30 C25 C26 C27 1.5(13)
P1 C25 C26 C27 -179.2(7)
C25 C26 C27 C28 -1.8(14)
C26 C27 C28 C29 1.9(14)
C26 C27 C28 C31 178.4(8)
C27 C28 C29 C30 -1.9(14)
C31 C28 C29 C30 -178.4(9)
C28 C29 C30 C25 1.7(14)
C26 C25 C30 C29 -1.4(13)
P1 C25 C30 C29 179.3(7)
C27 C28 C31 C33 5.6(14)
C29 C28 C31 C33 -178.1(8)
C27 C28 C31 C34 126.4(10)
C29 C28 C31 C34 -57.2(12)
C27 C28 C31 C32 -117.2(10)
C29 C28 C31 C32 59.2(12)
C3 C2 N1 C6 -0.4(14)
C3 C2 N1 Pd1 170.7(7)
C5 C6 N1 C2 1.2(13)
C5 C6 N1 Pd1 -170.9(7)
C15 C14 O5 P2 88.6(10)
C17 C16 O6 P2 129.9(12)
C30 C25 P1 C13 28.8(9)
C26 C25 P1 C13 -150.5(7)
C30 C25 P1 C24 -77.7(8)
C26 C25 P1 C24 103.1(7)
C30 C25 P1 Pd1 154.8(7)
C26 C25 P1 Pd1 -24.5(8)
C12 C13 P1 C25 -90.9(8)
C7 C13 P1 C25 92.3(8)
C12 C13 P1 C24 16.7(8)
C7 C13 P1 C24 -160.0(7)
C12 C13 P1 Pd1 141.9(6)
C7 C13 P1 Pd1 -34.9(8)
C18 C24 P1 C25 176.4(8)
C23 C24 P1 C25 -5.9(8)
C18 C24 P1 C13 68.6(8)
C23 C24 P1 C13 -113.7(7)
C18 C24 P1 Pd1 -55.7(9)
C23 C24 P1 Pd1 122.0(6)
C14 O5 P2 O4 -37.9(8)
C14 O5 P2 O6 -164.6(7)
C14 O5 P2 C18 90.2(7)
C16 O6 P2 O4 -51.6(9)
C16 O6 P2 O5 74.1(9)
C16 O6 P2 C18 -176.9(8)
C19 C18 P2 O4 169.6(7)
C24 C18 P2 O4 -14.8(10)
C19 C18 P2 O5 41.7(9)
C24 C18 P2 O5 -142.7(8)
C19 C18 P2 O6 -64.4(8)
C24 C18 P2 O6 111.2(8)
C2 N1 Pd1 C1 -30.5(8)
C6 N1 Pd1 C1 140.4(7)
C2 N1 Pd1 O3 146.2(8)
C6 N1 Pd1 O3 -42.9(6)
S1 O3 Pd1 N1 -157.9(4)
S1 O3 Pd1 P1 27.7(4)
C25 P1 Pd1 C1 79.2(4)
C13 P1 Pd1 C1 -160.1(4)
C24 P1 Pd1 C1 -42.3(4)
C25 P1 Pd1 O3 -97.7(3)
C13 P1 Pd1 O3 23.0(3)
C24 P1 Pd1 O3 140.8(4)
Pd1 O3 S1 O1 49.0(5)
Pd1 O3 S1 O2 178.2(3)
Pd1 O3 S1 C7 -66.3(5)
C8 C7 S1 O1 117.2(8)
C13 C7 S1 O1 -60.8(8)
C8 C7 S1 O2 -5.3(9)
C13 C7 S1 O2 176.6(7)
C8 C7 S1 O3 -123.9(8)
C13 C7 S1 O3 58.0(8)
